data_4132782
loop_
_publ_author_name
'Reed, Christopher J.'
'Agapie, Theodor'

_publ_section_title
;
 Thermodynamics of Proton and Electron Transfer in Tetranuclear Clusters
 with Mn-OH<sub>2</sub>/OH Motifs Relevant to H<sub>2</sub>O Activation by
 the Oxygen Evolving Complex in Photosystem II.
;
_journal_issue 34
_journal_name_full 'Journal of the American Chemical Society'
_journal_page_first 10900
_journal_page_last 10908
_journal_paper_doi 10.1021/jacs.8b06426
_journal_volume 140
_journal_year 2018
_chemical_formula_moiety 'C67 H48 F3 Fe3 Mn N12 O7 S, 2(C F3 O3 S), C2.24 O0.62, 0.5(C4 H5 O), 0.38(C2 N), C2 H3 N'
_chemical_formula_sum 'C76 H53.5 F9 Fe3 Mn N13.38 O14.12 S3'
_chemical_formula_weight 1869.73
_space_group_crystal_system monoclinic
_space_group_IT_number 15
_space_group_name_Hall '-C 2yc'
_space_group_name_H-M_alt 'C 1 2/c 1'
_atom_sites_solution_hydrogens geom
_atom_sites_solution_primary dual
_audit_creation_date 2018-01-24
_audit_creation_method
;
Olex2 1.2
(compiled 2017.08.10 svn.r3458 for OlexSys, GUI svn.r5381)
;
_cell_angle_alpha 90
_cell_angle_beta 90.402(3)
_cell_angle_gamma 90
_cell_formula_units_Z 8
_cell_length_a 44.125(2)
_cell_length_b 14.3106(7)
_cell_length_c 24.8034(10)
_cell_measurement_reflns_used 9806
_cell_measurement_temperature 100(2)
_cell_measurement_theta_max 72.41
_cell_measurement_theta_min 3.25
_cell_volume 15661.9(12)
_computing_molecular_graphics 'Olex2 (Dolomanov et al., 2009)'
_computing_publication_material 'Olex2 (Dolomanov et al., 2009)'
_computing_structure_refinement 'ShelXL (Sheldrick, 2015)'
_computing_structure_solution 'XT (Sheldrick, 2015)'
_diffrn_ambient_temperature 100.0
_diffrn_measured_fraction_theta_full 0.753
_diffrn_measured_fraction_theta_max 0.761
_diffrn_measurement_device_type 'Bruker APEX-II CCD'
_diffrn_measurement_method '\f and \w scans'
_diffrn_radiation_type CuK\a
_diffrn_radiation_wavelength 1.54178
_diffrn_reflns_av_R_equivalents 0.0913
_diffrn_reflns_av_unetI/netI 0.0837
_diffrn_reflns_Laue_measured_fraction_full 0.753
_diffrn_reflns_Laue_measured_fraction_max 0.761
_diffrn_reflns_limit_h_max 54
_diffrn_reflns_limit_h_min -52
_diffrn_reflns_limit_k_max 17
_diffrn_reflns_limit_k_min -17
_diffrn_reflns_limit_l_max 30
_diffrn_reflns_limit_l_min -30
_diffrn_reflns_number 115417
_diffrn_reflns_point_group_measured_fraction_full 0.753
_diffrn_reflns_point_group_measured_fraction_max 0.761
_diffrn_reflns_theta_full 67.679
_diffrn_reflns_theta_max 72.636
_diffrn_reflns_theta_min 3.246
_diffrn_standards_number 0
_exptl_absorpt_coefficient_mu 7.226
_exptl_absorpt_correction_T_max 0.7205
_exptl_absorpt_correction_T_min 0.6060
_exptl_absorpt_correction_type multi-scan
_exptl_crystal_colour orange
_exptl_crystal_colour_primary orange
_exptl_crystal_density_diffrn 1.586
_exptl_crystal_description block
_exptl_crystal_F_000 7585
_refine_diff_density_max 1.002
_refine_diff_density_min -0.556
_refine_diff_density_rms 0.124
_refine_ls_extinction_method none
_refine_ls_goodness_of_fit_ref 1.038
_refine_ls_hydrogen_treatment constr
_refine_ls_matrix_type full
_refine_ls_number_parameters 1254
_refine_ls_number_reflns 11857
_refine_ls_number_restraints 186
_refine_ls_restrained_S_all 1.042
_refine_ls_R_factor_all 0.1219
_refine_ls_R_factor_gt 0.0840
_refine_ls_shift/su_max 0.001
_refine_ls_shift/su_mean 0.000
_refine_ls_structure_factor_coef Fsqd
_refine_ls_weighting_details 'w=1/[\s^2^(Fo^2^)+(0.1794P)^2^+2.0455P] where P=(Fo^2^+2Fc^2^)/3'
_refine_ls_weighting_scheme calc
_refine_ls_wR_factor_gt 0.2131
_refine_ls_wR_factor_ref 0.2471
_reflns_Friedel_coverage 0.000
_reflns_number_gt 8378
_reflns_number_total 11857
_reflns_threshold_expression 'I > 2\s(I)'
_cod_data_source_file ja8b06426_si_001.cif
_cod_data_source_block p17641_f
_cod_original_cell_volume 15661.9(13)
_cod_original_formula_sum 'C76 H53.50 F9 Fe3 Mn N13.38 O14.12 S3'
_cod_database_code 4132782
_shelx_shelxl_version_number 2016/6
_shelx_space_group_comment
;
The symmetry employed for this shelxl refinement is uniquely defined
by the following loop, which should always be used as a source of
symmetry information in preference to the above space-group names.
They are only intended as comments.
;
_olex2_refinement_description
;
1. Others
 Fixed Sof: C108(0.5) H10A(0.5) H10B(0.5) C110(0.5) H11A(0.5) H11B(0.5)
 H11C(0.5)
 Fixed U12: O101(0) C109(0) C111(0)
 Fixed U23: O101(0) C109(0) C111(0)
 Fixed Uiso: H2(0.045) H02J(0.071) H4(0.045) H6(0.047) H13(0.066) H14(0.08)
 H15(0.071) H16(0.056) H23(0.066) H24(0.076) H25(0.071) H26(0.063) H33(0.063)
 H34(0.073) H35(0.067) H36(0.058) H40(0.068) H41(0.091) H42(0.093) H43(0.069)
 H46(0.055) H47(0.058) H48(0.054) H49(0.051) H50(0.054) H51(0.065) H52(0.067)
 H53(0.061) H56(0.062) H57(0.078) H58(0.075) H59(0.067) H60(0.061) H61(0.075)
 H62(0.07) H63(0.06) H66(0.061) H67(0.069) H68(0.074) H69(0.067) H71(0.062)
 H72(0.072) H81(0.068) H82(0.085) H83(0.082) H91(0.058) H92(0.066) H93(0.063)
 H10A(0.153) H10B(0.153) H11A(0.172) H11B(0.172) H11C(0.172) H10C(0.201)
 H10D(0.201) H10E(0.201)
 Fixed X: H2(0.442301) H02J(0.30125) H4(0.468677) H6(0.407333) H13(0.330024)
 H14(0.35349) H15(0.406201) H16(0.435058) H23(0.403345) H24(0.414821)
 H25(0.437003) H26(0.44785) H33(0.470385) H34(0.522139) H35(0.543985)
 H36(0.514263) H40(0.36594) H41(0.394963) H42(0.438175) H43(0.453226)
 H46(0.420783) H47(0.404065) H48(0.391412) H49(0.394407) H50(0.463378)
 H51(0.502336) H52(0.498047) H53(0.457188) H56(0.405474) H57(0.361777)
 H58(0.314573) H59(0.311255) H60(0.350453) H61(0.345021) H62(0.338057)
 H63(0.339707) H66(0.293099) H67(0.24864) H68(0.252385) H69(0.299363)
 H71(0.356335) H72(0.318446) H81(0.287751) H82(0.239445) H83(0.251893)
 H91(0.411677) H92(0.372048) H93(0.325694) O101(0.5) H10A(0.530326)
 H10B(0.502445) C109(0.5) C111(0.5) H11A(0.515637) H11B(0.508536)
 H11C(0.483006) H10C(0.50233) H10D(0.469619) H10E(0.482985)
 Fixed Y: H2(1.572112) H02J(1.574449) H4(1.307433) H6(1.358602) H13(1.60488)
 H14(1.722465) H15(1.736211) H16(1.624567) H23(1.024325) H24(0.96582)
 H25(1.063565) H26(1.21858) H33(1.585578) H34(1.548055) H35(1.463534)
 H36(1.418004) H40(1.708803) H41(1.845203) H42(1.850214) H43(1.716666)
 H46(1.675011) H47(1.651575) H48(1.502536) H49(1.378815) H50(1.332406)
 H51(1.223781) H52(1.08982) H53(1.073993) H56(1.027206) H57(0.951653)
 H58(1.010943) H59(1.144153) H60(1.154038) H61(1.14491) H62(1.282477)
 H63(1.428065) H66(1.468851) H67(1.528668) H68(1.606388) H69(1.610057)
 H71(1.719001) H72(1.735964) H81(1.265438) H82(1.26659) H83(1.320224)
 H91(1.174531) H92(1.119533) H93(1.213029) H10A(1.757735) H10B(1.757735)
 H11A(1.987984) H11B(2.066128) H11C(2.036695) H10C(1.117812) H10D(1.071461)
 H10E(1.139698)
 Fixed Z: H2(0.268482) H02J(0.498872) H4(0.299042) H6(0.18051) H13(0.167576)
 H14(0.119952) H15(0.122366) H16(0.166174) H23(0.279377) H24(0.195421)
 H25(0.130979) H26(0.152503) H33(0.456418) H34(0.459007) H35(0.38886)
 H36(0.315595) H40(0.279567) H41(0.283884) H42(0.338528) H43(0.384891)
 H46(0.469181) H47(0.557005) H48(0.585922) H49(0.52546) H50(0.451694)
 H51(0.453101) H52(0.401297) H53(0.339754) H56(0.385543) H57(0.417025)
 H58(0.396021) H59(0.344132) H60(0.217007) H61(0.124551) H62(0.073844)
 H63(0.117802) H66(0.182493) H67(0.22164) H68(0.30521) H69(0.349323)
 H71(0.402476) H72(0.47758) H81(0.244656) H82(0.295153) H83(0.388991)
 H91(0.481104) H92(0.546192) H93(0.525394) O101(0.25) H10A(0.266369)
 H10B(0.30613) C109(0.25) C111(0.25) H11A(0.226525) H11B(0.270828)
 H11C(0.227944) H10C(0.587555) H10D(0.594992) H10E(0.640409)
;
_olex2_submission_special_instructions 'No special instructions were received'

loop_
_space_group_symop_operation_xyz
'x, y, z'
'-x, y, -z+1/2'
'x+1/2, y+1/2, z'
'-x+1/2, y+1/2, -z+1/2'
'-x, -y, -z'
'x, -y, z-1/2'
'-x+1/2, -y+1/2, -z'
'x+1/2, -y+1/2, z-1/2'

loop_
_atom_site_label
_atom_site_type_symbol
_atom_site_fract_x
_atom_site_fract_y
_atom_site_fract_z
_atom_site_U_iso_or_equiv
_atom_site_adp_type
_atom_site_occupancy
_atom_site_site_symmetry_order
_atom_site_calc_flag
_atom_site_refinement_flags_posn
_atom_site_refinement_flags_adp
_atom_site_refinement_flags_occupancy
_atom_site_disorder_assembly
_atom_site_disorder_group
Fe1 Fe 0.36516(2) 1.51286(6) 0.33931(3) 0.0359(2) Uani 1 1 d . . . . .
Fe2 Fe 0.35397(2) 1.31060(6) 0.30668(3) 0.0353(2) Uani 1 1 d . . . . .
Fe3 Fe 0.39871(2) 1.35421(6) 0.39672(3) 0.0339(2) Uani 1 1 d . . . . .
Mn1 Mn 0.32239(2) 1.38144(8) 0.42978(4) 0.0458(3) Uani 1 1 d . . . . .
S200 S 0.2784(2) 1.4418(10) 0.5356(5) 0.101(4) Uani 0.299(10) 1 d D U . A 2
S201 S 0.28680(5) 1.3795(2) 0.55212(9) 0.0491(10) Uani 0.701(10) 1 d . . . A 1
F200 F 0.2535(9) 1.368(3) 0.6218(16) 0.144(12) Uani 0.299(10) 1 d . U . A 2
F201 F 0.2766(9) 1.276(3) 0.571(2) 0.150(13) Uani 0.299(10) 1 d D U . A 2
F202 F 0.2284(5) 1.337(2) 0.5403(8) 0.047(4) Uani 0.299(10) 1 d . U . A 2
F203 F 0.2321(5) 1.336(2) 0.5350(10) 0.144(9) Uani 0.701(10) 1 d . . . A 1
F204 F 0.2401(3) 1.4849(9) 0.5336(5) 0.089(3) Uani 0.701(10) 1 d . . . A 1
F205 F 0.24022(19) 1.4132(6) 0.6110(3) 0.072(2) Uani 0.701(10) 1 d . . . A 1
O1 O 0.35735(8) 1.3894(3) 0.37250(15) 0.0378(8) Uani 1 1 d . . . . .
O11 O 0.36726(8) 1.4374(3) 0.27320(13) 0.0352(7) Uani 1 1 d . . . . .
O21 O 0.39723(8) 1.2842(3) 0.32367(13) 0.0335(7) Uani 1 1 d . . . . .
O31 O 0.40897(8) 1.4733(3) 0.36084(14) 0.0356(7) Uani 1 1 d . . . . .
O200 O 0.28842(13) 1.3753(5) 0.4921(2) 0.0754(17) Uani 1 1 d . . . . .
O201 O 0.30208(17) 1.4575(6) 0.5754(3) 0.089(2) Uani 1 1 d . . . . .
O202 O 0.2535(10) 1.515(4) 0.5388(17) 0.115(13) Uani 0.299(10) 1 d . U . A 2
O203 O 0.2910(2) 1.2945(7) 0.5808(4) 0.063(2) Uani 0.701(10) 1 d . . . A 1
N11 N 0.39222(12) 1.6344(4) 0.3293(2) 0.0450(11) Uani 1 1 d . . . . .
N12 N 0.32310(11) 1.5441(4) 0.2940(2) 0.0441(11) Uani 1 1 d . . . . .
N13 N 0.34746(11) 1.5776(4) 0.4055(2) 0.0461(11) Uani 1 1 d . . . . .
N14 N 0.32852(12) 1.5286(4) 0.4390(2) 0.0492(12) Uani 1 1 d . . . . .
N21 N 0.34970(10) 1.2929(4) 0.22234(18) 0.0409(10) Uani 1 1 d . . . . .
N22 N 0.35473(12) 1.1679(4) 0.3362(2) 0.0440(10) Uani 1 1 d . . . . .
N23 N 0.30819(11) 1.3142(4) 0.3141(2) 0.0475(11) Uani 1 1 d . . . . .
N24 N 0.29560(12) 1.3347(5) 0.3635(2) 0.0545(13) Uani 1 1 d . . . . .
N31 N 0.43769(10) 1.2688(4) 0.39657(18) 0.0394(10) Uani 1 1 d . . . . .
N32 N 0.40793(10) 1.4529(3) 0.46177(18) 0.0376(9) Uani 1 1 d . . . . .
N33 N 0.37953(11) 1.2651(4) 0.45174(18) 0.0420(10) Uani 1 1 d . . . . .
N34 N 0.35016(12) 1.2794(4) 0.4670(2) 0.0458(11) Uani 1 1 d . . . . .
C1 C 0.42085(12) 1.4762(4) 0.2205(2) 0.0376(11) Uani 1 1 d . . . . .
C2 C 0.44041(12) 1.5071(4) 0.2615(2) 0.0377(11) Uani 1 1 d . . . . .
H2 H 0.442301 1.572112 0.268482 0.045 Uiso 1 1 calc R . . . .
C02J C 0.31533(18) 1.5903(6) 0.4716(3) 0.0588(17) Uani 1 1 d . . . . .
H02J H 0.301250 1.574449 0.498872 0.071 Uiso 1 1 calc R . . . .
C3 C 0.45697(11) 1.4440(4) 0.29171(19) 0.0375(11) Uani 1 1 d . . . . .
C4 C 0.45612(12) 1.3497(4) 0.2796(2) 0.0372(11) Uani 1 1 d . . . . .
H4 H 0.468677 1.307433 0.299042 0.045 Uiso 1 1 calc R . . . .
C5 C 0.43702(12) 1.3164(4) 0.2391(2) 0.0367(11) Uani 1 1 d . . . . .
C6 C 0.41987(12) 1.3805(4) 0.2091(2) 0.0388(11) Uani 1 1 d . . . . .
H6 H 0.407333 1.358602 0.180510 0.047 Uiso 1 1 calc R . . . .
C11 C 0.35132(12) 1.4628(4) 0.2260(2) 0.0372(11) Uani 1 1 d . . . . .
C12 C 0.36850(13) 1.5381(4) 0.1940(2) 0.0408(12) Uani 1 1 d . . . . .
C13 C 0.35153(15) 1.6075(5) 0.1668(3) 0.0549(16) Uani 1 1 d . . . . .
H13 H 0.330024 1.604880 0.167576 0.066 Uiso 1 1 calc R . . . .
C14 C 0.36533(19) 1.6783(6) 0.1394(3) 0.067(2) Uani 1 1 d . . . . .
H14 H 0.353490 1.722465 0.119952 0.080 Uiso 1 1 calc R . . . .
C15 C 0.39656(18) 1.6855(5) 0.1400(3) 0.0596(17) Uani 1 1 d . . . . .
H15 H 0.406201 1.736211 0.122366 0.071 Uiso 1 1 calc R . . . .
C16 C 0.41360(15) 1.6192(5) 0.1662(2) 0.0466(13) Uani 1 1 d . . . . .
H16 H 0.435058 1.624567 0.166174 0.056 Uiso 1 1 calc R . . . .
C17 C 0.40031(13) 1.5439(4) 0.1930(2) 0.0410(12) Uani 1 1 d . . . . .
C21 C 0.40835(13) 1.1926(4) 0.3251(2) 0.0404(11) Uani 1 1 d . . . . .
C22 C 0.41788(14) 1.1571(4) 0.2681(2) 0.0443(12) Uani 1 1 d . . . . .
C23 C 0.41229(18) 1.0647(5) 0.2536(3) 0.0549(15) Uani 1 1 d . . . . .
H23 H 0.403345 1.024325 0.279377 0.066 Uiso 1 1 calc R . . . .
C24 C 0.4191(2) 1.0293(6) 0.2038(3) 0.0632(18) Uani 1 1 d . . . . .
H24 H 0.414821 0.965820 0.195421 0.076 Uiso 1 1 calc R . . . .
C25 C 0.43229(18) 1.0871(5) 0.1657(3) 0.0591(17) Uani 1 1 d . . . . .
H25 H 0.437003 1.063565 0.130979 0.071 Uiso 1 1 calc R . . . .
C26 C 0.43860(16) 1.1794(5) 0.1786(3) 0.0523(14) Uani 1 1 d . . . . .
H26 H 0.447850 1.218580 0.152503 0.063 Uiso 1 1 calc R . . . .
C27 C 0.43148(13) 1.2161(5) 0.2297(2) 0.0435(12) Uani 1 1 d . . . . .
C31 C 0.42611(13) 1.5430(4) 0.3867(2) 0.0394(11) Uani 1 1 d . . . . .
C32 C 0.46085(13) 1.5222(5) 0.3843(2) 0.0436(12) Uani 1 1 d . . . . .
C33 C 0.47906(15) 1.5509(5) 0.4277(3) 0.0529(15) Uani 1 1 d . . . . .
H33 H 0.470385 1.585578 0.456418 0.063 Uiso 1 1 calc R . . . .
C34 C 0.51004(16) 1.5288(6) 0.4292(3) 0.0608(19) Uani 1 1 d . . . . .
H34 H 0.522139 1.548055 0.459007 0.073 Uiso 1 1 calc R . . . .
C35 C 0.52307(13) 1.4792(6) 0.3876(3) 0.0556(17) Uani 1 1 d . . . . .
H35 H 0.543985 1.463534 0.388860 0.067 Uiso 1 1 calc R . . . .
C36 C 0.50535(13) 1.4526(5) 0.3441(2) 0.0482(14) Uani 1 1 d . . . . .
H36 H 0.514263 1.418004 0.315595 0.058 Uiso 1 1 calc R . . . .
C37 C 0.47424(13) 1.4757(4) 0.3410(2) 0.0411(12) Uani 1 1 d . . . . .
C40 C 0.38375(19) 1.7105(5) 0.3013(3) 0.0566(16) Uani 1 1 d . . . . .
H40 H 0.365940 1.708803 0.279567 0.068 Uiso 1 1 calc R . . . .
C41 C 0.4009(3) 1.7916(6) 0.3040(3) 0.076(2) Uani 1 1 d . . . . .
H41 H 0.394963 1.845203 0.283884 0.091 Uiso 1 1 calc R . . . .
C42 C 0.4266(3) 1.7944(6) 0.3358(4) 0.078(3) Uani 1 1 d . . . . .
H42 H 0.438175 1.850214 0.338528 0.093 Uiso 1 1 calc R . . . .
C43 C 0.43535(19) 1.7162(5) 0.3633(3) 0.0578(16) Uani 1 1 d . . . . .
H43 H 0.453226 1.716666 0.384891 0.069 Uiso 1 1 calc R . . . .
C44 C 0.41784(15) 1.6361(4) 0.3595(2) 0.0451(13) Uani 1 1 d . . . . .
C45 C 0.41597(12) 1.5401(4) 0.4457(2) 0.0399(11) Uani 1 1 d . . . . .
C46 C 0.41494(14) 1.6144(5) 0.4808(2) 0.0459(12) Uani 1 1 d . . . . .
H46 H 0.420783 1.675011 0.469181 0.055 Uiso 1 1 calc R . . . .
C47 C 0.40536(14) 1.6002(5) 0.5329(2) 0.0481(13) Uani 1 1 d . . . . .
H47 H 0.404065 1.651575 0.557005 0.058 Uiso 1 1 calc R . . . .
C48 C 0.39774(13) 1.5130(5) 0.5499(2) 0.0453(13) Uani 1 1 d . . . . .
H48 H 0.391412 1.502536 0.585922 0.054 Uiso 1 1 calc R . . . .
C49 C 0.39940(12) 1.4400(5) 0.5137(2) 0.0422(12) Uani 1 1 d . . . . .
H49 H 0.394407 1.378815 0.525460 0.051 Uiso 1 1 calc R . . . .
C50 C 0.46209(14) 1.2790(5) 0.4291(2) 0.0450(12) Uani 1 1 d . . . . .
H50 H 0.463378 1.332406 0.451694 0.054 Uiso 1 1 calc R . . . .
C51 C 0.48514(15) 1.2144(5) 0.4305(3) 0.0539(15) Uani 1 1 d . . . . .
H51 H 0.502336 1.223781 0.453101 0.065 Uiso 1 1 calc R . . . .
C52 C 0.48293(17) 1.1370(5) 0.3990(3) 0.0561(16) Uani 1 1 d . . . . .
H52 H 0.498047 1.089820 0.401297 0.067 Uiso 1 1 calc R . . . .
C53 C 0.45843(16) 1.1263(5) 0.3633(3) 0.0511(14) Uani 1 1 d . . . . .
H53 H 0.457188 1.073993 0.339754 0.061 Uiso 1 1 calc R . . . .
C54 C 0.43600(13) 1.1945(4) 0.3632(2) 0.0406(12) Uani 1 1 d . . . . .
C55 C 0.38228(15) 1.1322(4) 0.3475(2) 0.0442(12) Uani 1 1 d . . . . .
C56 C 0.38588(17) 1.0513(5) 0.3776(3) 0.0517(14) Uani 1 1 d . . . . .
H56 H 0.405474 1.027206 0.385543 0.062 Uiso 1 1 calc R . . . .
C57 C 0.3600(2) 1.0068(5) 0.3959(3) 0.065(2) Uani 1 1 d . . . . .
H57 H 0.361777 0.951653 0.417025 0.078 Uiso 1 1 calc R . . . .
C58 C 0.33243(19) 1.0411(5) 0.3838(3) 0.0624(18) Uani 1 1 d . . . . .
H58 H 0.314573 1.010943 0.396021 0.075 Uiso 1 1 calc R . . . .
C59 C 0.33078(17) 1.1210(5) 0.3534(3) 0.0558(16) Uani 1 1 d . . . . .
H59 H 0.311255 1.144153 0.344132 0.067 Uiso 1 1 calc R . . . .
C60 C 0.34863(16) 1.2099(5) 0.1966(3) 0.0512(14) Uani 1 1 d . . . . .
H60 H 0.350453 1.154038 0.217007 0.061 Uiso 1 1 calc R . . . .
C61 C 0.34500(19) 1.2041(6) 0.1419(3) 0.0625(18) Uani 1 1 d . . . . .
H61 H 0.345021 1.144910 0.124551 0.075 Uiso 1 1 calc R . . . .
C62 C 0.34124(17) 1.2858(6) 0.1117(3) 0.0583(16) Uani 1 1 d . . . . .
H62 H 0.338057 1.282477 0.073844 0.070 Uiso 1 1 calc R . . . .
C63 C 0.34220(14) 1.3716(5) 0.1375(2) 0.0501(14) Uani 1 1 d . . . . .
H63 H 0.339707 1.428065 0.117802 0.060 Uiso 1 1 calc R . . . .
C64 C 0.34693(12) 1.3726(4) 0.1929(2) 0.0409(12) Uani 1 1 d . . . . .
C65 C 0.32069(13) 1.5019(5) 0.2454(2) 0.0429(12) Uani 1 1 d . . . . .
C66 C 0.29379(15) 1.4971(5) 0.2171(3) 0.0509(14) Uani 1 1 d . . . . .
H66 H 0.293099 1.468851 0.182493 0.061 Uiso 1 1 calc R . . . .
C67 C 0.26759(15) 1.5339(6) 0.2398(3) 0.0571(16) Uani 1 1 d . . . . .
H67 H 0.248640 1.528668 0.221640 0.069 Uiso 1 1 calc R . . . .
C68 C 0.26966(16) 1.5784(6) 0.2893(3) 0.0618(18) Uani 1 1 d . . . . .
H68 H 0.252385 1.606388 0.305210 0.074 Uiso 1 1 calc R . . . .
C69 C 0.29795(15) 1.5808(6) 0.3150(3) 0.0561(16) Uani 1 1 d . . . . .
H69 H 0.299363 1.610057 0.349323 0.067 Uiso 1 1 calc R . . . .
C71 C 0.34539(16) 1.6696(5) 0.4189(3) 0.0518(14) Uani 1 1 d . . . . .
H71 H 0.356335 1.719001 0.402476 0.062 Uiso 1 1 calc R . . . .
C72 C 0.32469(18) 1.6798(6) 0.4606(3) 0.0602(17) Uani 1 1 d . . . . .
H72 H 0.318446 1.735964 0.477580 0.072 Uiso 1 1 calc R . . . .
C81 C 0.28543(16) 1.2838(6) 0.2812(3) 0.0569(16) Uani 1 1 d . . . . .
H81 H 0.287751 1.265438 0.244656 0.068 Uiso 1 1 calc R . . . .
C82 C 0.25886(16) 1.2839(7) 0.3086(4) 0.070(2) Uani 1 1 d . . . . .
H82 H 0.239445 1.266590 0.295153 0.085 Uiso 1 1 calc R . . . .
C83 C 0.26591(17) 1.3145(6) 0.3603(4) 0.068(2) Uani 1 1 d . . . . .
H83 H 0.251893 1.320224 0.388991 0.082 Uiso 1 1 calc R . . . .
C91 C 0.39151(17) 1.1974(4) 0.4833(2) 0.0484(14) Uani 1 1 d . . . . .
H91 H 0.411677 1.174531 0.481104 0.058 Uiso 1 1 calc R . . . .
C92 C 0.36988(18) 1.1664(5) 0.5193(3) 0.0547(16) Uani 1 1 d . . . . .
H92 H 0.372048 1.119533 0.546192 0.066 Uiso 1 1 calc R . . . .
C93 C 0.34457(16) 1.2187(5) 0.5075(3) 0.0528(15) Uani 1 1 d . . . . .
H93 H 0.325694 1.213029 0.525394 0.063 Uiso 1 1 calc R . . . .
C200 C 0.2607(10) 1.348(4) 0.570(2) 0.107(10) Uani 0.299(10) 1 d . U . A 2
C201 C 0.2464(2) 1.4046(10) 0.5593(4) 0.061(3) Uani 0.701(10) 1 d . . . A 1
S202 S 0.44643(4) 0.89286(13) 0.48724(8) 0.0591(4) Uani 1 1 d D . . . .
F207 F 0.40509(14) 0.8280(4) 0.5525(3) 0.0862(15) Uani 1 1 d D . . . .
F208 F 0.39081(12) 0.8331(4) 0.4701(2) 0.0782(13) Uani 1 1 d D . . . .
F209 F 0.39384(14) 0.9593(4) 0.5166(3) 0.0933(17) Uani 1 1 d D . . . .
O204 O 0.45946(14) 0.9417(5) 0.5327(3) 0.0773(16) Uani 1 1 d D . . . .
O205 O 0.44416(16) 0.9454(5) 0.4381(3) 0.0825(18) Uani 1 1 d D . . . .
O206 O 0.45701(12) 0.7996(4) 0.4808(2) 0.0620(12) Uani 1 1 d D . . . .
C202 C 0.4077(2) 0.8794(5) 0.5079(3) 0.069(2) Uani 1 1 d D . . . .
S203 S 0.3289(3) 0.9246(6) 0.2314(6) 0.153(7) Uani 0.377(10) 1 d D U . B 1
F213 F 0.2836(4) 0.8693(17) 0.2880(11) 0.195(14) Uani 0.377(10) 1 d D U . B 1
F214 F 0.3251(5) 0.8414(13) 0.3265(7) 0.142(9) Uani 0.377(10) 1 d D U . B 1
F215 F 0.3116(4) 0.7573(9) 0.2575(9) 0.140(9) Uani 0.377(10) 1 d D U . B 1
O207 O 0.3122(6) 0.9070(18) 0.1824(8) 0.163(13) Uani 0.377(10) 1 d D U . B 1
O208 O 0.3595(4) 0.8917(17) 0.2306(12) 0.184(14) Uani 0.377(10) 1 d D U . B 1
O209 O 0.3238(7) 1.0144(9) 0.2537(12) 0.162(12) Uani 0.377(10) 1 d D U . B 1
C203 C 0.3116(4) 0.8427(10) 0.2767(7) 0.153(9) Uani 0.377(10) 1 d D U . B 1
S204 S 0.32311(10) 0.9457(6) 0.2385(2) 0.111(3) Uani 0.623(10) 1 d D U . B 2
F210 F 0.3144(4) 0.8516(12) 0.1500(7) 0.172(8) Uani 0.623(10) 1 d D U . B 2
F211 F 0.3611(4) 0.8528(14) 0.1789(9) 0.238(12) Uani 0.623(10) 1 d D U . B 2
F212 F 0.3450(5) 0.9702(12) 0.1403(6) 0.195(10) Uani 0.623(10) 1 d D U . B 2
O210 O 0.3021(3) 1.0158(14) 0.2198(7) 0.188(10) Uani 0.623(10) 1 d D U . B 2
O211 O 0.3507(2) 0.9845(10) 0.2590(5) 0.094(4) Uani 0.623(10) 1 d D U . B 2
O212 O 0.3102(5) 0.8700(15) 0.2661(8) 0.241(13) Uani 0.623(10) 1 d D U . B 2
C204 C 0.3355(3) 0.9011(10) 0.1742(5) 0.160(10) Uani 0.623(10) 1 d D U . B 2
O100 O 0.2370(5) 1.7313(19) 0.392(2) 0.27(2) Uani 0.621(13) 1 d D . . C 2
C104 C 0.2464(6) 1.800(2) 0.396(3) 0.22(3) Uani 0.621(13) 1 d D . . C 2
C105 C 0.2169(5) 1.6859(15) 0.4435(9) 0.095(5) Uani 0.621(13) 1 d . . . C 2
C106 C 0.2048(9) 1.576(3) 0.444(2) 0.18(2) Uani 0.621(13) 1 d . . . C 2
C107 C 0.2723(11) 1.853(3) 0.365(2) 0.26(6) Uani 0.379(13) 1 d D . . C 2
O101 O 0.500000 1.8514(10) 0.250000 0.105(3) Uani 1 2 d S TU P . .
C108 C 0.5079(8) 1.7602(19) 0.2675(14) 0.128(9) Uani 0.5 1 d . U . D -1
H10A H 0.530326 1.757735 0.266369 0.153 Uiso 0.5 1 calc R . . D -1
H10B H 0.502445 1.757735 0.306130 0.153 Uiso 0.5 1 calc R . . D -1
C109 C 0.500000 1.6926(17) 0.250000 0.180(14) Uani 1 2 d S TU P . .
C110 C 0.4869(8) 1.925(2) 0.2952(17) 0.134(10) Uani 0.5 1 d . U . D -1
C111 C 0.500000 2.0141(14) 0.250000 0.115(6) Uani 1 2 d S TU P . .
H11A H 0.515637 1.987984 0.226525 0.172 Uiso 0.5 1 calc GR . . D -1
H11B H 0.508536 2.066128 0.270828 0.172 Uiso 0.5 1 calc GR . . D -1
H11C H 0.483006 2.036695 0.227944 0.172 Uiso 0.5 1 calc GR . . D -1
N100 N 0.3189(5) 0.9084(15) 0.5147(8) 0.060(5) Uani 0.379(13) 1 d . . . C 1
C100 C 0.2829(8) 0.994(3) 0.5780(10) 0.117(15) Uani 0.379(13) 1 d . . . C 1
C101 C 0.3093(9) 0.949(3) 0.5371(16) 0.083(12) Uani 0.379(13) 1 d . . . C 1
N101 N 0.4557(3) 1.2727(9) 0.5591(5) 0.104(3) Uani 1 1 d . . . . .
C102 C 0.4819(4) 1.1275(9) 0.6016(10) 0.134(6) Uani 1 1 d . . . . .
H10C H 0.502330 1.117812 0.587555 0.201 Uiso 1 1 calc GR . . . .
H10D H 0.469619 1.071461 0.594992 0.201 Uiso 1 1 calc GR . . . .
H10E H 0.482985 1.139698 0.640409 0.201 Uiso 1 1 calc GR . . . .
C103 C 0.4681(3) 1.2063(8) 0.5747(5) 0.083(3) Uani 1 1 d . . . . .

loop_
_atom_site_aniso_label
_atom_site_aniso_U_11
_atom_site_aniso_U_22
_atom_site_aniso_U_33
_atom_site_aniso_U_23
_atom_site_aniso_U_13
_atom_site_aniso_U_12
Fe1 0.0406(4) 0.0458(5) 0.0215(4) -0.0001(3) 0.0035(3) 0.0014(3)
Fe2 0.0351(4) 0.0484(5) 0.0225(4) 0.0013(3) -0.0016(3) -0.0018(3)
Fe3 0.0365(4) 0.0457(4) 0.0195(4) 0.0016(3) 0.0002(3) -0.0029(3)
Mn1 0.0408(4) 0.0659(6) 0.0307(5) -0.0002(4) 0.0091(3) -0.0049(4)
S200 0.085(5) 0.134(10) 0.082(6) -0.009(6) -0.012(4) -0.001(6)
S201 0.0416(12) 0.0746(19) 0.0311(12) 0.0029(10) 0.0030(7) -0.0125(10)
F200 0.12(2) 0.20(3) 0.11(2) -0.02(2) 0.001(19) 0.00(2)
F201 0.10(2) 0.17(3) 0.18(3) 0.07(2) 0.06(2) 0.02(2)
F202 0.017(6) 0.100(13) 0.024(6) -0.003(7) 0.003(4) -0.013(7)
F203 0.079(10) 0.21(2) 0.139(16) -0.017(14) 0.019(9) -0.065(11)
F204 0.093(7) 0.104(7) 0.070(6) 0.029(5) 0.000(5) 0.027(5)
F205 0.074(4) 0.096(5) 0.046(4) 0.008(3) 0.029(3) 0.004(4)
O1 0.0355(17) 0.053(2) 0.0254(17) 0.0009(15) 0.0021(13) -0.0027(15)
O11 0.0354(16) 0.051(2) 0.0192(16) 0.0009(14) 0.0012(12) 0.0031(15)
O21 0.0374(17) 0.0418(18) 0.0212(16) -0.0001(13) -0.0026(12) -0.0018(14)
O31 0.0401(18) 0.0445(19) 0.0222(16) -0.0022(14) 0.0029(13) -0.0048(14)
O200 0.064(3) 0.112(5) 0.051(3) -0.011(3) 0.026(2) -0.018(3)
O201 0.097(4) 0.118(5) 0.051(3) 0.010(3) -0.015(3) -0.050(4)
O202 0.11(2) 0.16(3) 0.079(18) -0.043(19) -0.023(18) 0.05(2)
O203 0.044(4) 0.085(5) 0.061(5) 0.018(4) 0.008(4) -0.006(4)
N11 0.054(3) 0.052(3) 0.030(2) -0.0020(19) 0.0023(19) -0.005(2)
N12 0.044(2) 0.056(3) 0.032(2) 0.003(2) 0.0053(18) 0.008(2)
N13 0.050(3) 0.059(3) 0.030(2) -0.007(2) 0.0040(19) 0.005(2)
N14 0.048(3) 0.070(3) 0.030(2) -0.005(2) 0.009(2) 0.003(2)
N21 0.041(2) 0.061(3) 0.021(2) -0.0035(19) -0.0018(16) -0.002(2)
N22 0.050(3) 0.048(3) 0.034(2) 0.001(2) -0.0072(19) -0.007(2)
N23 0.040(2) 0.064(3) 0.039(3) 0.001(2) -0.0019(19) -0.006(2)
N24 0.043(3) 0.077(4) 0.044(3) -0.001(3) 0.007(2) -0.008(2)
N31 0.041(2) 0.056(3) 0.022(2) 0.0038(18) -0.0049(16) -0.0024(19)
N32 0.041(2) 0.051(3) 0.021(2) 0.0017(17) 0.0000(16) -0.0021(18)
N33 0.046(2) 0.056(3) 0.025(2) 0.0047(19) -0.0009(17) -0.009(2)
N34 0.053(3) 0.058(3) 0.027(2) -0.002(2) 0.0069(18) -0.013(2)
C1 0.038(2) 0.056(3) 0.019(2) 0.002(2) 0.0042(18) 0.002(2)
C2 0.043(3) 0.050(3) 0.020(2) 0.003(2) 0.0093(19) 0.000(2)
C02J 0.069(4) 0.076(5) 0.032(3) -0.004(3) 0.014(3) 0.011(3)
C3 0.035(2) 0.062(3) 0.016(2) -0.002(2) 0.0035(17) -0.004(2)
C4 0.034(2) 0.055(3) 0.022(2) 0.005(2) 0.0022(17) 0.008(2)
C5 0.039(2) 0.054(3) 0.018(2) -0.003(2) 0.0029(18) 0.006(2)
C6 0.037(2) 0.062(3) 0.018(2) 0.001(2) 0.0019(17) 0.006(2)
C11 0.035(2) 0.053(3) 0.023(2) 0.002(2) 0.0000(18) 0.004(2)
C12 0.045(3) 0.053(3) 0.024(2) 0.008(2) 0.003(2) 0.008(2)
C13 0.052(3) 0.070(4) 0.043(3) 0.016(3) 0.002(3) 0.015(3)
C14 0.067(4) 0.078(5) 0.056(4) 0.032(4) 0.009(3) 0.016(4)
C15 0.070(4) 0.058(4) 0.050(4) 0.021(3) 0.014(3) 0.009(3)
C16 0.051(3) 0.062(3) 0.027(3) 0.009(2) 0.007(2) 0.000(3)
C17 0.044(3) 0.059(3) 0.019(2) 0.004(2) 0.0021(19) 0.004(2)
C21 0.043(3) 0.046(3) 0.032(3) 0.001(2) -0.008(2) -0.002(2)
C22 0.049(3) 0.049(3) 0.035(3) 0.000(2) -0.004(2) 0.001(2)
C23 0.073(4) 0.044(3) 0.048(4) -0.006(3) -0.005(3) 0.006(3)
C24 0.079(5) 0.060(4) 0.051(4) -0.011(3) -0.005(3) 0.005(3)
C25 0.075(4) 0.067(4) 0.035(3) -0.021(3) -0.007(3) 0.013(3)
C26 0.055(3) 0.063(4) 0.039(3) -0.004(3) -0.003(3) 0.012(3)
C27 0.045(3) 0.060(3) 0.026(3) -0.004(2) -0.003(2) 0.011(2)
C31 0.046(3) 0.052(3) 0.020(2) -0.006(2) 0.0020(19) -0.007(2)
C32 0.043(3) 0.060(3) 0.028(3) -0.001(2) 0.001(2) -0.011(2)
C33 0.049(3) 0.078(4) 0.032(3) -0.013(3) 0.009(2) -0.019(3)
C34 0.049(3) 0.105(6) 0.028(3) -0.007(3) 0.001(2) -0.027(3)
C35 0.032(3) 0.102(5) 0.033(3) 0.001(3) 0.002(2) -0.015(3)
C36 0.037(3) 0.087(4) 0.021(3) 0.004(3) 0.0009(19) -0.004(3)
C37 0.039(3) 0.062(3) 0.023(3) 0.001(2) 0.0022(19) -0.006(2)
C40 0.083(5) 0.050(3) 0.037(3) 0.004(3) 0.005(3) -0.002(3)
C41 0.132(8) 0.054(4) 0.041(4) 0.004(3) 0.004(4) -0.010(4)
C42 0.126(8) 0.056(4) 0.051(4) 0.003(3) -0.002(5) -0.033(5)
C43 0.079(4) 0.058(4) 0.037(3) -0.006(3) 0.002(3) -0.017(3)
C44 0.061(3) 0.049(3) 0.026(3) -0.001(2) 0.010(2) -0.007(2)
C45 0.039(2) 0.057(3) 0.024(2) -0.005(2) 0.0081(19) -0.006(2)
C46 0.050(3) 0.055(3) 0.033(3) -0.008(2) 0.005(2) -0.008(2)
C47 0.051(3) 0.064(4) 0.029(3) -0.013(2) -0.001(2) -0.001(3)
C48 0.044(3) 0.070(4) 0.022(3) -0.004(2) 0.004(2) -0.005(3)
C49 0.041(3) 0.063(3) 0.023(2) -0.001(2) 0.0049(19) -0.002(2)
C50 0.047(3) 0.056(3) 0.031(3) 0.004(2) -0.011(2) -0.004(2)
C51 0.051(3) 0.063(4) 0.047(4) 0.013(3) -0.017(3) 0.002(3)
C52 0.058(4) 0.051(3) 0.058(4) 0.006(3) -0.017(3) 0.007(3)
C53 0.062(4) 0.046(3) 0.045(3) 0.005(2) -0.011(3) 0.007(3)
C54 0.049(3) 0.044(3) 0.028(3) 0.008(2) -0.005(2) 0.003(2)
C55 0.056(3) 0.046(3) 0.030(3) 0.005(2) -0.003(2) -0.003(2)
C56 0.066(4) 0.055(3) 0.034(3) 0.005(2) -0.011(3) -0.006(3)
C57 0.093(6) 0.053(4) 0.048(4) 0.010(3) -0.010(4) -0.019(4)
C58 0.071(4) 0.058(4) 0.059(4) 0.012(3) -0.004(3) -0.020(3)
C59 0.058(4) 0.062(4) 0.048(4) 0.000(3) 0.004(3) -0.017(3)
C60 0.059(3) 0.058(4) 0.037(3) -0.004(3) -0.008(3) -0.003(3)
C61 0.073(4) 0.072(4) 0.042(4) -0.014(3) -0.009(3) -0.007(4)
C62 0.062(4) 0.081(5) 0.032(3) -0.007(3) -0.010(3) -0.002(3)
C63 0.046(3) 0.078(4) 0.027(3) 0.005(3) 0.000(2) 0.003(3)
C64 0.036(2) 0.060(3) 0.027(3) 0.000(2) -0.0026(19) 0.006(2)
C65 0.038(3) 0.064(3) 0.027(3) 0.008(2) 0.002(2) 0.009(2)
C66 0.048(3) 0.070(4) 0.035(3) 0.003(3) 0.001(2) 0.008(3)
C67 0.041(3) 0.085(5) 0.046(4) 0.004(3) 0.002(2) 0.009(3)
C68 0.046(3) 0.090(5) 0.050(4) -0.008(4) 0.004(3) 0.012(3)
C69 0.048(3) 0.078(4) 0.043(3) -0.010(3) 0.001(3) 0.011(3)
C71 0.064(4) 0.055(3) 0.036(3) -0.005(3) 0.001(3) 0.010(3)
C72 0.070(4) 0.068(4) 0.042(4) -0.008(3) 0.001(3) 0.021(3)
C81 0.050(3) 0.076(4) 0.045(4) -0.003(3) -0.008(3) -0.013(3)
C82 0.040(3) 0.094(6) 0.077(5) -0.017(4) -0.001(3) -0.013(3)
C83 0.044(3) 0.087(5) 0.074(5) -0.004(4) 0.009(3) -0.015(3)
C91 0.066(4) 0.052(3) 0.027(3) 0.004(2) -0.003(2) -0.008(3)
C92 0.081(4) 0.056(3) 0.027(3) 0.004(2) 0.001(3) -0.017(3)
C93 0.067(4) 0.058(4) 0.033(3) 0.001(3) 0.006(3) -0.017(3)
C200 0.072(17) 0.16(2) 0.090(19) 0.003(19) -0.002(15) 0.018(18)
C201 0.050(5) 0.096(8) 0.039(5) 0.008(5) 0.011(4) 0.002(5)
S202 0.0649(9) 0.0564(9) 0.0557(10) 0.0084(7) -0.0158(7) -0.0015(7)
F207 0.089(4) 0.091(4) 0.079(4) 0.006(3) 0.013(3) -0.001(3)
F208 0.070(3) 0.072(3) 0.092(4) -0.005(3) -0.025(3) 0.000(2)
F209 0.087(4) 0.076(3) 0.117(5) -0.022(3) -0.005(3) 0.015(3)
O204 0.075(3) 0.078(4) 0.078(4) -0.007(3) -0.023(3) 0.000(3)
O205 0.091(4) 0.079(4) 0.078(4) 0.028(3) -0.024(3) -0.005(3)
O206 0.063(3) 0.058(3) 0.064(3) 0.002(2) -0.019(2) -0.001(2)
C202 0.087(5) 0.049(4) 0.072(5) 0.002(3) -0.009(4) 0.010(4)
S203 0.171(11) 0.056(4) 0.231(14) 0.014(6) -0.113(10) 0.008(5)
F213 0.17(2) 0.21(2) 0.20(3) -0.01(2) -0.04(2) 0.12(2)
F214 0.18(2) 0.094(11) 0.151(18) -0.013(12) -0.092(16) 0.029(12)
F215 0.117(14) 0.101(12) 0.20(2) -0.033(14) -0.081(15) 0.027(10)
O207 0.15(2) 0.14(2) 0.19(3) 0.013(19) -0.14(2) -0.034(17)
O208 0.18(3) 0.13(2) 0.24(3) 0.02(2) -0.11(2) -0.03(2)
O209 0.23(3) 0.073(13) 0.18(3) -0.008(15) -0.07(2) -0.066(16)
C203 0.167(15) 0.088(13) 0.203(17) 0.015(13) -0.132(14) 0.033(13)
S204 0.053(2) 0.209(9) 0.070(3) -0.020(3) -0.0078(19) -0.044(3)
F210 0.149(13) 0.181(14) 0.186(16) -0.059(13) -0.078(12) -0.028(11)
F211 0.30(3) 0.173(16) 0.24(2) -0.100(16) -0.12(2) 0.112(16)
F212 0.204(19) 0.206(19) 0.174(19) -0.067(16) -0.043(16) 0.043(16)
O210 0.071(9) 0.36(3) 0.137(15) -0.044(17) 0.005(9) 0.051(13)
O211 0.067(6) 0.138(10) 0.077(7) -0.037(7) -0.019(5) -0.009(6)
O212 0.24(2) 0.31(3) 0.17(2) 0.06(2) -0.088(18) -0.18(2)
C204 0.212(19) 0.100(12) 0.166(17) -0.082(12) -0.149(15) 0.053(13)
O100 0.094(12) 0.17(2) 0.53(7) -0.09(3) 0.13(3) -0.022(13)
C104 0.064(12) 0.14(2) 0.45(8) 0.10(4) -0.06(3) -0.030(14)
C105 0.088(11) 0.101(12) 0.097(13) -0.013(10) -0.001(9) 0.003(9)
C106 0.16(3) 0.12(2) 0.25(5) -0.09(3) -0.15(3) 0.05(2)
C107 0.27(8) 0.39(11) 0.12(4) -0.07(5) -0.02(4) 0.27(9)
O101 0.089(7) 0.132(9) 0.095(8) 0.000 0.012(6) 0.000
C108 0.16(2) 0.090(14) 0.14(2) -0.013(14) -0.049(16) 0.060(14)
C109 0.20(3) 0.079(13) 0.26(4) 0.000 0.07(3) 0.000
C110 0.14(2) 0.117(19) 0.15(2) -0.013(18) 0.026(19) -0.009(17)
C111 0.132(16) 0.098(12) 0.114(16) 0.000 0.000(13) 0.000
N100 0.068(11) 0.064(11) 0.050(10) 0.002(8) 0.007(8) 0.019(8)
C100 0.13(2) 0.19(3) 0.035(11) -0.036(15) -0.022(13) 0.09(2)
C101 0.09(2) 0.09(2) 0.073(18) 0.044(19) -0.054(18) -0.033(18)
N101 0.112(7) 0.114(8) 0.085(7) -0.016(6) 0.004(5) 0.012(6)
C102 0.127(12) 0.084(8) 0.191(19) 0.004(9) 0.000(12) -0.009(7)
C103 0.084(6) 0.074(6) 0.092(7) -0.001(5) 0.010(5) -0.009(5)

loop_
_atom_type_symbol
_atom_type_description
_atom_type_scat_dispersion_real
_atom_type_scat_dispersion_imag
_atom_type_scat_source
C C 0.0181 0.0091 'International Tables Vol C Tables 4.2.6.8 and 6.1.1.4'
H H 0.0000 0.0000 'International Tables Vol C Tables 4.2.6.8 and 6.1.1.4'
F F 0.0727 0.0534 'International Tables Vol C Tables 4.2.6.8 and 6.1.1.4'
Fe Fe -1.1336 3.1974 'International Tables Vol C Tables 4.2.6.8 and 6.1.1.4'
Mn Mn -0.5299 2.8052 'International Tables Vol C Tables 4.2.6.8 and 6.1.1.4'
N N 0.0311 0.0180 'International Tables Vol C Tables 4.2.6.8 and 6.1.1.4'
O O 0.0492 0.0322 'International Tables Vol C Tables 4.2.6.8 and 6.1.1.4'
S S 0.3331 0.5567 'International Tables Vol C Tables 4.2.6.8 and 6.1.1.4'

loop_
_geom_angle_atom_site_label_1
_geom_angle_atom_site_label_2
_geom_angle_atom_site_label_3
_geom_angle
O1 Fe1 O31 79.33(15)
O1 Fe1 N11 151.45(19)
O1 Fe1 N12 104.11(18)
O1 Fe1 N13 90.1(2)
O11 Fe1 O1 82.31(16)
O11 Fe1 O31 90.90(15)
O11 Fe1 N11 108.78(18)
O11 Fe1 N12 74.41(17)
O11 Fe1 N13 159.86(18)
O31 Fe1 N11 74.39(18)
O31 Fe1 N12 164.10(17)
N11 Fe1 N12 104.2(2)
N13 Fe1 O31 106.08(18)
N13 Fe1 N11 86.6(2)
N13 Fe1 N12 89.5(2)
O1 Fe2 O11 79.24(15)
O1 Fe2 N21 152.32(19)
O1 Fe2 N22 104.86(18)
O1 Fe2 N23 88.85(19)
O11 Fe2 N21 74.51(18)
O11 Fe2 N22 162.06(18)
O21 Fe2 O1 82.37(15)
O21 Fe2 O11 88.69(14)
O21 Fe2 N21 105.42(17)
O21 Fe2 N22 74.78(17)
O21 Fe2 N23 160.04(19)
N21 Fe2 N22 102.8(2)
N23 Fe2 O11 107.31(19)
N23 Fe2 N21 90.6(2)
N23 Fe2 N22 90.4(2)
O1 Fe3 O21 80.48(15)
O1 Fe3 N31 153.55(18)
O1 Fe3 N32 103.07(17)
O1 Fe3 N33 88.65(18)
O21 Fe3 N31 74.87(16)
O21 Fe3 N32 164.85(16)
O31 Fe3 O1 81.82(16)
O31 Fe3 O21 91.65(15)
O31 Fe3 N31 108.02(17)
O31 Fe3 N32 74.49(16)
O31 Fe3 N33 158.58(19)
N31 Fe3 N32 103.22(18)
N33 Fe3 O21 105.70(17)
N33 Fe3 N31 88.9(2)
N33 Fe3 N32 89.20(19)
O1 Mn1 O200 176.7(2)
O1 Mn1 N14 85.73(18)
O1 Mn1 N24 84.35(18)
O1 Mn1 N34 84.68(17)
N14 Mn1 O200 93.0(2)
N24 Mn1 O200 98.9(2)
N24 Mn1 N14 117.5(2)
N34 Mn1 O200 93.6(2)
N34 Mn1 N14 124.2(2)
N34 Mn1 N24 116.0(2)
O200 S200 O202 133.2(16)
O200 S200 C200 90.1(19)
O201 S200 O200 112.0(9)
O201 S200 O202 112.2(16)
O201 S200 C200 96.1(17)
O202 S200 C200 100(3)
O200 S201 C201 99.1(4)
O201 S201 O200 114.2(4)
O201 S201 C201 105.4(6)
O203 S201 O200 117.3(6)
O203 S201 O201 114.1(5)
O203 S201 C201 104.1(6)
Fe1 O1 Fe2 100.20(16)
Fe1 O1 Fe3 100.96(17)
Fe1 O1 Mn1 117.33(19)
Fe2 O1 Mn1 118.14(18)
Fe3 O1 Fe2 99.68(17)
Fe3 O1 Mn1 117.28(18)
Fe1 O11 Fe2 97.53(15)
C11 O11 Fe1 121.7(3)
C11 O11 Fe2 114.6(3)
Fe2 O21 Fe3 96.78(15)
C21 O21 Fe2 121.2(3)
C21 O21 Fe3 115.0(3)
Fe3 O31 Fe1 97.74(16)
C31 O31 Fe1 114.9(3)
C31 O31 Fe3 122.0(3)
S200 O200 Mn1 133.9(6)
S201 O200 Mn1 138.6(4)
C40 N11 Fe1 124.7(5)
C40 N11 C44 120.0(6)
C44 N11 Fe1 114.7(4)
C65 N12 Fe1 115.1(4)
C69 N12 Fe1 125.4(4)
C69 N12 C65 117.5(5)
N14 N13 Fe1 119.4(4)
C71 N13 Fe1 131.4(5)
C71 N13 N14 107.6(5)
N13 N14 Mn1 121.1(4)
C02J N14 Mn1 131.5(5)
C02J N14 N13 107.4(6)
C60 N21 Fe2 125.2(4)
C60 N21 C64 118.8(5)
C64 N21 Fe2 116.0(4)
C55 N22 Fe2 116.1(4)
C59 N22 Fe2 125.1(5)
C59 N22 C55 117.5(6)
N24 N23 Fe2 119.5(4)
C81 N23 Fe2 131.9(5)
C81 N23 N24 107.5(5)
N23 N24 Mn1 121.9(4)
C83 N24 Mn1 130.6(6)
C83 N24 N23 107.4(6)
C50 N31 Fe3 125.7(4)
C50 N31 C54 119.5(5)
C54 N31 Fe3 114.6(4)
C45 N32 Fe3 115.2(3)
C49 N32 Fe3 124.3(4)
C49 N32 C45 118.5(5)
N34 N33 Fe3 119.1(4)
C91 N33 Fe3 132.0(4)
C91 N33 N34 108.3(5)
N33 N34 Mn1 121.9(4)
C93 N34 Mn1 131.3(5)
C93 N34 N33 106.8(5)
C2 C1 C6 118.2(5)
C2 C1 C17 119.8(5)
C6 C1 C17 121.8(5)
C1 C2 H2 119.7
C3 C2 C1 120.6(5)
C3 C2 H2 119.7
N14 C02J H02J 124.3
N14 C02J C72 111.3(6)
C72 C02J H02J 124.3
C2 C3 C4 120.4(5)
C2 C3 C37 120.5(5)
C4 C3 C37 118.9(5)
C3 C4 H4 119.8
C3 C4 C5 120.5(5)
C5 C4 H4 119.8
C4 C5 C6 118.8(5)
C4 C5 C27 123.2(5)
C6 C5 C27 117.7(5)
C1 C6 C5 121.2(5)
C1 C6 H6 119.4
C5 C6 H6 119.4
O11 C11 C12 111.3(4)
O11 C11 C64 106.7(4)
O11 C11 C65 105.4(4)
C12 C11 C65 110.0(5)
C64 C11 C12 111.9(5)
C64 C11 C65 111.3(5)
C13 C12 C11 118.5(5)
C17 C12 C11 123.0(5)
C17 C12 C13 118.4(6)
C12 C13 H13 119.3
C14 C13 C12 121.5(6)
C14 C13 H13 119.3
C13 C14 H14 120.1
C13 C14 C15 119.9(7)
C15 C14 H14 120.1
C14 C15 H15 120.1
C16 C15 C14 119.8(7)
C16 C15 H15 120.1
C15 C16 H16 119.1
C15 C16 C17 121.9(6)
C17 C16 H16 119.1
C12 C17 C1 123.9(5)
C16 C17 C1 117.6(5)
C16 C17 C12 118.5(5)
O21 C21 C22 112.3(5)
O21 C21 C54 105.9(4)
O21 C21 C55 105.7(5)
C54 C21 C22 110.2(5)
C54 C21 C55 112.2(5)
C55 C21 C22 110.5(5)
C23 C22 C21 119.6(6)
C23 C22 C27 118.0(6)
C27 C22 C21 122.3(5)
C22 C23 H23 118.5
C24 C23 C22 123.0(7)
C24 C23 H23 118.5
C23 C24 H24 120.4
C23 C24 C25 119.2(7)
C25 C24 H24 120.4
C24 C25 H25 120.1
C24 C25 C26 119.8(6)
C26 C25 H25 120.1
C25 C26 H26 119.5
C25 C26 C27 121.0(7)
C27 C26 H26 119.5
C22 C27 C5 123.1(5)
C26 C27 C5 117.9(6)
C26 C27 C22 118.9(6)
O31 C31 C32 111.9(5)
O31 C31 C44 106.8(4)
O31 C31 C45 104.9(4)
C44 C31 C32 112.2(5)
C45 C31 C32 108.9(5)
C45 C31 C44 111.9(5)
C33 C32 C31 118.2(5)
C37 C32 C31 122.7(5)
C37 C32 C33 119.1(6)
C32 C33 H33 119.8
C32 C33 C34 120.5(6)
C34 C33 H33 119.8
C33 C34 H34 119.8
C35 C34 C33 120.5(6)
C35 C34 H34 119.8
C34 C35 H35 120.4
C34 C35 C36 119.3(6)
C36 C35 H35 120.4
C35 C36 H36 119.3
C35 C36 C37 121.4(6)
C37 C36 H36 119.3
C32 C37 C3 123.6(5)
C32 C37 C36 119.1(5)
C36 C37 C3 117.3(5)
N11 C40 H40 119.9
N11 C40 C41 120.3(8)
C41 C40 H40 119.9
C40 C41 H41 120.1
C42 C41 C40 119.9(8)
C42 C41 H41 120.1
C41 C42 H42 120.3
C43 C42 C41 119.4(7)
C43 C42 H42 120.3
C42 C43 H43 120.4
C42 C43 C44 119.2(8)
C44 C43 H43 120.4
N11 C44 C31 115.0(5)
N11 C44 C43 121.2(6)
C43 C44 C31 123.8(6)
N32 C45 C31 112.5(5)
N32 C45 C46 121.0(5)
C46 C45 C31 126.4(6)
C45 C46 H46 120.3
C45 C46 C47 119.4(6)
C47 C46 H46 120.3
C46 C47 H47 119.9
C48 C47 C46 120.3(6)
C48 C47 H47 119.9
C47 C48 H48 120.7
C47 C48 C49 118.5(5)
C49 C48 H48 120.7
N32 C49 C48 122.1(6)
N32 C49 H49 118.9
C48 C49 H49 118.9
N31 C50 H50 119.0
N31 C50 C51 122.0(6)
C51 C50 H50 119.0
C50 C51 H51 120.5
C52 C51 C50 118.9(6)
C52 C51 H51 120.5
C51 C52 H52 119.9
C51 C52 C53 120.3(6)
C53 C52 H52 119.9
C52 C53 H53 121.0
C54 C53 C52 118.0(6)
C54 C53 H53 121.0
N31 C54 C21 115.6(5)
N31 C54 C53 121.1(5)
C53 C54 C21 123.3(5)
N22 C55 C21 112.7(5)
N22 C55 C56 122.0(6)
C56 C55 C21 125.3(6)
C55 C56 H56 121.0
C57 C56 C55 117.9(7)
C57 C56 H56 121.0
C56 C57 H57 119.8
C58 C57 C56 120.3(7)
C58 C57 H57 119.8
C57 C58 H58 120.9
C57 C58 C59 118.2(7)
C59 C58 H58 120.9
N22 C59 C58 124.1(7)
N22 C59 H59 117.9
C58 C59 H59 117.9
N21 C60 H60 119.1
N21 C60 C61 121.8(7)
C61 C60 H60 119.1
C60 C61 H61 120.2
C60 C61 C62 119.5(7)
C62 C61 H61 120.2
C61 C62 H62 120.3
C63 C62 C61 119.4(6)
C63 C62 H62 120.3
C62 C63 H63 121.0
C62 C63 C64 118.0(7)
C64 C63 H63 121.0
N21 C64 C11 114.0(5)
N21 C64 C63 122.3(6)
C63 C64 C11 123.6(6)
N12 C65 C11 112.2(5)
N12 C65 C66 122.6(5)
C66 C65 C11 125.2(6)
C65 C66 H66 120.3
C65 C66 C67 119.4(6)
C67 C66 H66 120.3
C66 C67 H67 120.6
C68 C67 C66 118.8(6)
C68 C67 H67 120.6
C67 C68 H68 121.0
C67 C68 C69 118.0(6)
C69 C68 H68 121.0
N12 C69 C68 123.6(6)
N12 C69 H69 118.2
C68 C69 H69 118.2
N13 C71 H71 125.4
N13 C71 C72 109.2(7)
C72 C71 H71 125.4
C02J C72 C71 104.5(6)
C02J C72 H72 127.8
C71 C72 H72 127.8
N23 C81 H81 125.2
C82 C81 N23 109.6(7)
C82 C81 H81 125.2
C81 C82 H82 127.1
C81 C82 C83 105.9(6)
C83 C82 H82 127.1
N24 C83 C82 109.6(7)
N24 C83 H83 125.2
C82 C83 H83 125.2
N33 C91 H91 125.2
N33 C91 C92 109.6(7)
C92 C91 H91 125.2
C91 C92 H92 127.7
C93 C92 C91 104.5(6)
C93 C92 H92 127.7
N34 C93 C92 110.9(6)
N34 C93 H93 124.6
C92 C93 H93 124.6
F200 C200 S200 114(4)
F200 C200 F202 104(3)
F201 C200 S200 113(3)
F201 C200 F200 107(5)
F201 C200 F202 115(5)
F202 C200 S200 104(3)
F203 C201 S201 105.9(13)
F203 C201 F204 109.1(16)
F203 C201 F205 114.4(13)
F204 C201 S201 108.7(8)
F205 C201 S201 108.8(8)
F205 C201 F204 109.8(12)
O204 S202 C202 101.7(4)
O205 S202 O204 115.8(4)
O205 S202 C202 103.7(4)
O206 S202 O204 114.4(3)
O206 S202 O205 114.7(4)
O206 S202 C202 104.2(3)
F207 C202 S202 112.6(6)
F207 C202 F208 104.5(7)
F208 C202 S202 111.8(6)
F209 C202 S202 113.5(6)
F209 C202 F207 107.5(7)
F209 C202 F208 106.3(7)
O207 S203 C203 101.3(10)
O208 S203 O207 114.2(12)
O208 S203 C203 101.4(10)
O209 S203 O207 114.0(12)
O209 S203 O208 117.2(12)
O209 S203 C203 106.0(11)
F213 C203 S203 110.3(12)
F213 C203 F214 102.2(14)
F214 C203 S203 113.0(12)
F215 C203 S203 112.4(12)
F215 C203 F213 110.1(14)
F215 C203 F214 108.3(12)
O210 S204 C204 99.2(8)
O211 S204 O210 112.9(10)
O211 S204 C204 101.0(6)
O212 S204 O210 115.5(11)
O212 S204 O211 118.4(9)
O212 S204 C204 106.5(10)
F210 C204 S204 112.2(11)
F210 C204 F211 111.1(13)
F210 C204 F212 109.2(12)
F211 C204 S204 111.5(11)
F211 C204 F212 99.5(13)
F212 C204 S204 112.6(10)
C104 O100 C105 119(5)
O100 C104 C107 132(6)
C106 C105 O100 123(3)
C108 O101 C110 118(2)
O101 C108 H10A 105.5
O101 C108 H10B 105.5
H10A C108 H10B 106.1
C109 C108 O101 127(2)
C109 C108 H10A 105.5
C109 C108 H10B 105.5
O101 C110 C111 85.0(18)
C110 C111 H11A 109.5
C110 C111 H11B 109.5
C110 C111 H11C 109.5
H11A C111 H11B 109.5
H11A C111 H11C 109.5
H11B C111 H11C 109.5
N100 C101 C100 160(4)
H10C C102 H10D 109.5
H10C C102 H10E 109.5
H10D C102 H10E 109.5
C103 C102 H10C 109.5
C103 C102 H10D 109.5
C103 C102 H10E 109.5
N101 C103 C102 171.8(15)

loop_
_geom_bond_atom_site_label_1
_geom_bond_atom_site_label_2
_geom_bond_distance
Fe1 O1 1.980(4)
Fe1 O11 1.966(4)
Fe1 O31 2.080(4)
Fe1 N11 2.125(5)
Fe1 N12 2.208(5)
Fe1 N13 2.045(5)
Fe2 O1 1.989(4)
Fe2 O11 2.082(4)
Fe2 O21 1.988(4)
Fe2 N21 2.114(5)
Fe2 N22 2.169(5)
Fe2 N23 2.030(5)
Fe3 O1 1.982(4)
Fe3 O21 2.071(4)
Fe3 O31 1.977(4)
Fe3 N31 2.111(5)
Fe3 N32 2.180(5)
Fe3 N33 2.054(5)
Mn1 O1 2.107(4)
Mn1 O200 2.162(5)
Mn1 N14 2.136(6)
Mn1 N24 2.126(6)
Mn1 N34 2.115(6)
S200 O200 1.508(14)
S200 O201 1.448(12)
S200 O202 1.52(4)
S200 C200 1.78(6)
S201 O200 1.493(6)
S201 O201 1.425(7)
S201 O203 1.419(10)
S201 C201 1.828(11)
F200 C200 1.35(6)
F201 C200 1.24(6)
F202 C200 1.61(5)
F203 C201 1.31(3)
F204 C201 1.342(17)
F205 C201 1.318(13)
O11 C11 1.410(6)
O21 C21 1.401(7)
O31 C31 1.404(7)
N11 C40 1.343(9)
N11 C44 1.352(9)
N12 C65 1.352(8)
N12 C69 1.336(8)
N13 N14 1.374(8)
N13 C71 1.361(9)
N14 C02J 1.334(9)
N21 C60 1.349(9)
N21 C64 1.359(8)
N22 C55 1.346(9)
N22 C59 1.326(9)
N23 N24 1.380(8)
N23 C81 1.361(8)
N24 C83 1.343(9)
N31 C50 1.348(7)
N31 C54 1.349(8)
N32 C45 1.358(8)
N32 C49 1.356(7)
N33 N34 1.368(7)
N33 C91 1.351(8)
N34 C93 1.351(8)
C1 C2 1.400(8)
C1 C6 1.400(9)
C1 C17 1.489(8)
C2 H2 0.9500
C2 C3 1.380(8)
C02J H02J 0.9500
C02J C72 1.373(12)
C3 C4 1.383(9)
C3 C37 1.507(7)
C4 H4 0.9500
C4 C5 1.390(8)
C5 C6 1.400(8)
C5 C27 1.474(9)
C6 H6 0.9500
C11 C12 1.541(8)
C11 C64 1.539(8)
C11 C65 1.544(7)
C12 C13 1.412(8)
C12 C17 1.406(8)
C13 H13 0.9500
C13 C14 1.365(11)
C14 H14 0.9500
C14 C15 1.382(12)
C15 H15 0.9500
C15 C16 1.372(10)
C16 H16 0.9500
C16 C17 1.396(9)
C21 C22 1.562(9)
C21 C54 1.539(7)
C21 C55 1.545(8)
C22 C23 1.392(9)
C22 C27 1.410(9)
C23 H23 0.9500
C23 C24 1.370(11)
C24 H24 0.9500
C24 C25 1.386(12)
C25 H25 0.9500
C25 C26 1.387(11)
C26 H26 0.9500
C26 C27 1.410(9)
C31 C32 1.563(8)
C31 C44 1.538(9)
C31 C45 1.533(7)
C32 C33 1.401(8)
C32 C37 1.398(9)
C33 H33 0.9500
C33 C34 1.403(11)
C34 H34 0.9500
C34 C35 1.381(11)
C35 H35 0.9500
C35 C36 1.382(9)
C36 H36 0.9500
C36 C37 1.414(8)
C40 H40 0.9500
C40 C41 1.388(12)
C41 H41 0.9500
C41 C42 1.378(15)
C42 H42 0.9500
C42 C43 1.365(12)
C43 H43 0.9500
C43 C44 1.384(9)
C45 C46 1.375(9)
C46 H46 0.9500
C46 C47 1.377(9)
C47 H47 0.9500
C47 C48 1.361(10)
C48 H48 0.9500
C48 C49 1.379(9)
C49 H49 0.9500
C50 H50 0.9500
C50 C51 1.374(10)
C51 H51 0.9500
C51 C52 1.358(11)
C52 H52 0.9500
C52 C53 1.402(9)
C53 H53 0.9500
C53 C54 1.390(9)
C55 C56 1.387(9)
C56 H56 0.9500
C56 C57 1.387(11)
C57 H57 0.9500
C57 C58 1.345(13)
C58 H58 0.9500
C58 C59 1.371(11)
C59 H59 0.9500
C60 H60 0.9500
C60 C61 1.367(10)
C61 H61 0.9500
C61 C62 1.398(12)
C62 H62 0.9500
C62 C63 1.384(11)
C63 H63 0.9500
C63 C64 1.390(8)
C65 C66 1.376(9)
C66 H66 0.9500
C66 C67 1.393(9)
C67 H67 0.9500
C67 C68 1.384(11)
C68 H68 0.9500
C68 C69 1.399(10)
C69 H69 0.9500
C71 H71 0.9500
C71 C72 1.391(10)
C72 H72 0.9500
C81 H81 0.9500
C81 C82 1.359(11)
C82 H82 0.9500
C82 C83 1.388(13)
C83 H83 0.9500
C91 H91 0.9500
C91 C92 1.385(10)
C92 H92 0.9500
C92 C93 1.374(11)
C93 H93 0.9500
S202 O204 1.444(6)
S202 O205 1.434(6)
S202 O206 1.424(6)
S202 C202 1.797(9)
F207 C202 1.334(10)
F208 C202 1.366(10)
F209 C202 1.315(9)
S203 O207 1.439(10)
S203 O208 1.431(10)
S203 O209 1.418(10)
S203 C203 1.797(12)
F213 C203 1.329(13)
F214 C203 1.367(13)
F215 C203 1.311(12)
S204 O210 1.442(10)
S204 O211 1.430(8)
S204 O212 1.403(10)
S204 C204 1.806(12)
F210 C204 1.309(11)
F211 C204 1.329(13)
F212 C204 1.367(13)
O100 C104 1.08(4)
O100 C105 1.69(4)
C104 C107 1.58(2)
C105 C106 1.66(5)
O101 C108 1.42(3)
O101 C110 1.65(4)
C108 H10A 0.9900
C108 H10B 0.9900
C108 C109 1.12(3)
C110 C111 1.79(4)
C111 H11A 0.9800
C111 H11B 0.9800
C111 H11C 0.9800
N100 C101 0.91(5)
C100 C101 1.68(6)
N101 C103 1.162(16)
C102 H10C 0.9800
C102 H10D 0.9800
C102 H10E 0.9800
C102 C103 1.44(2)
